data_4125934
loop_
_publ_author_name
'Marshall, Ross J.'
'Kalinovskyy, Yaroslav'
'Griffin, Sarah L.'
'Wilson, Claire'
'Blight, Barry A.'
'Forgan, Ross S.'

_publ_section_title
;
 Functional Versatility of a Series of Zr Metal-Organic Frameworks Probed
 by Solid-State Photoluminescence Spectroscopy.
;
_journal_issue 17
_journal_name_full 'Journal of the American Chemical Society'
_journal_page_first 6253
_journal_page_last 6260
_journal_paper_doi 10.1021/jacs.7b02184
_journal_volume 139
_journal_year 2017
_chemical_formula_moiety 'C144 H64 Hf6 N12 O32 S6'
_chemical_formula_sum 'C144 H64 Hf6 N12 O32 S6'
_chemical_formula_weight 3737.37
_space_group_crystal_system cubic
_space_group_IT_number 227
_space_group_name_Hall '-F 4vw 2vw 3'
_space_group_name_H-M_alt 'F d -3 m'
_symmetry_space_group_name_Hall '-F 4vw 2vw 3'
_symmetry_space_group_name_H-M 'F d -3 m :2'
_atom_sites_solution_hydrogens geom
_audit_creation_date 2016-09-05
_audit_creation_method
;
Olex2 1.2
(compiled 2016.08.25 svn.r3337 for OlexSys, GUI svn.r5221)
;
_cell_angle_alpha 90
_cell_angle_beta 90
_cell_angle_gamma 90
_cell_formula_units_Z 8
_cell_length_a 39.867(2)
_cell_length_b 39.867(2)
_cell_length_c 39.867(2)
_cell_measurement_reflns_used 4015
_cell_measurement_temperature 100(2)
_cell_measurement_theta_max 26.9740
_cell_measurement_theta_min 2.2520
_cell_volume 63364(6)
_computing_cell_refinement 'CrysAlisPro 1.171.38.43 (Rigaku OD, 2015)'
_computing_data_collection
;
CrystalClear-SM Expert 3.1 b27 (Rigaku, 2013)
;
_computing_data_reduction 'CrysAlisPro 1.171.38.43 (Rigaku OD, 2015)'
_computing_molecular_graphics 'Olex2 (Dolomanov et al., 2009)'
_computing_publication_material 'Olex2 (Dolomanov et al., 2009)'
_computing_structure_refinement 'ShelXL (Sheldrick, 2015)'
_computing_structure_solution 'SHELXT 2014/5 (Sheldrick, 2014)'
_diffrn_ambient_temperature 100(2)
_diffrn_detector 'CCD area detector'
_diffrn_detector_area_resol_mean 28.5714
_diffrn_detector_type 'Rigaku HG Saturn724+ (2x2 bin mode)'
_diffrn_measured_fraction_theta_full 0.998
_diffrn_measured_fraction_theta_max 0.998
_diffrn_measurement_details
;
List of Runs (angles in degrees, time in seconds):

  # Type    Start    End  Width  t~exp~   \w     \q     \k     \f   Frames
--------------------------------------------------------------------------
  1  \w   -107.00 -40.00   1.00  100.00    --  -17.00   0.00-180.00   67
;
_diffrn_measurement_device 'four-circle \k goniometer'
_diffrn_measurement_device_type
;
Rigaku FRE+ equipped with VHF Varimax confocal mirrors and an AFC10 goniometer and HG Saturn 724+ detector
;
_diffrn_measurement_method 'profile data from \w-scans'
_diffrn_measurement_specimen_support 'MiTeGen MicroLoop'
_diffrn_orient_matrix_type 'CrysAlisPro convention (1999,Acta A55,543-557)'
_diffrn_orient_matrix_UB_11 0.0033213387
_diffrn_orient_matrix_UB_12 -0.0233210226
_diffrn_orient_matrix_UB_13 -0.0004818387
_diffrn_orient_matrix_UB_21 0.0077637232
_diffrn_orient_matrix_UB_22 0.0058317463
_diffrn_orient_matrix_UB_23 -0.0098631232
_diffrn_orient_matrix_UB_31 0.0277966846
_diffrn_orient_matrix_UB_32 0.0163617692
_diffrn_orient_matrix_UB_33 0.0028244154
_diffrn_radiation_collimation 0.2
_diffrn_radiation_monochromator 'Confocal mirrors, VHF Varimax'
_diffrn_radiation_probe x-ray
_diffrn_radiation_type MoK\a
_diffrn_radiation_wavelength 0.71073
_diffrn_reflns_av_R_equivalents 0.1025
_diffrn_reflns_av_unetI/netI 0.0596
_diffrn_reflns_Laue_measured_fraction_full 0.998
_diffrn_reflns_Laue_measured_fraction_max 0.998
_diffrn_reflns_limit_h_max 30
_diffrn_reflns_limit_h_min -35
_diffrn_reflns_limit_k_max 47
_diffrn_reflns_limit_k_min -32
_diffrn_reflns_limit_l_max 24
_diffrn_reflns_limit_l_min -47
_diffrn_reflns_number 20748
_diffrn_reflns_point_group_measured_fraction_full 0.998
_diffrn_reflns_point_group_measured_fraction_max 0.998
_diffrn_reflns_theta_full 25.025
_diffrn_reflns_theta_max 25.025
_diffrn_reflns_theta_min 2.227
_diffrn_source 'Rotating Anode'
_diffrn_source_current 55.0
_diffrn_source_power 2.475
_diffrn_source_target Mo
_diffrn_source_type 'Rigaku FRE+'
_diffrn_source_voltage 45.0
_exptl_absorpt_coefficient_mu 2.032
_exptl_absorpt_correction_T_max 1.00000
_exptl_absorpt_correction_T_min 0.90096
_exptl_absorpt_correction_type multi-scan
_exptl_absorpt_process_details
;
CrysAlisPro 1.171.38.43 (Rigaku Oxford Diffraction, 2015)
Empirical absorption correction using spherical harmonics,
 implemented in SCALE3 ABSPACK scaling algorithm.
;
_exptl_crystal_colour yellow
_exptl_crystal_colour_primary yellow
_exptl_crystal_density_diffrn 0.784
_exptl_crystal_description block
_exptl_crystal_F_000 14368
_exptl_crystal_size_max 0.03
_exptl_crystal_size_mid 0.03
_exptl_crystal_size_min 0.03
_refine_diff_density_max 1.516
_refine_diff_density_min -0.674
_refine_diff_density_rms 0.110
_refine_ls_extinction_method none
_refine_ls_goodness_of_fit_ref 1.020
_refine_ls_hydrogen_treatment constr
_refine_ls_matrix_type full
_refine_ls_number_parameters 98
_refine_ls_number_reflns 2658
_refine_ls_number_restraints 0
_refine_ls_restrained_S_all 1.020
_refine_ls_R_factor_all 0.0793
_refine_ls_R_factor_gt 0.0427
_refine_ls_shift/su_max 0.001
_refine_ls_shift/su_mean 0.000
_refine_ls_structure_factor_coef Fsqd
_refine_ls_weighting_details 'w=1/[\s^2^(Fo^2^)+(0.0649P)^2^+102.9702P] where P=(Fo^2^+2Fc^2^)/3'
_refine_ls_weighting_scheme calc
_refine_ls_wR_factor_gt 0.1058
_refine_ls_wR_factor_ref 0.1192
_reflns_Friedel_coverage 0.000
_reflns_number_gt 1667
_reflns_number_total 2658
_reflns_threshold_expression 'I > 2\s(I)'
_cod_data_source_file ja7b02184_si_011.cif
_cod_data_source_block Hf-L7
_cod_depositor_comments 'Adding full bibliography for 4125932--4125938.cif.'
_cod_original_cell_volume 63362(10)
_cod_database_code 4125934
_chemical_oxdiff_formula 'Hf6 O4 (O H)4 (C24 H10 N2 O4 S2)6'
_shelx_space_group_comment
;
The symmetry employed for this shelxl refinement is uniquely defined
by the following loop, which should always be used as a source of
symmetry information in preference to the above space-group names.
They are only intended as comments.
;
_reflns_odcompleteness_completeness 84.01
_reflns_odcompleteness_iscentric 1
_reflns_odcompleteness_theta 24.97
_olex2_refinement_description
;
1. Fixed Uiso
 At 1.2 times of:
  All C(H) groups
2. Others
 Fixed Sof: S1(0.25) N1(0.5) H9(0.5)
3.a Aromatic/amide H refined with riding coordinates:
 C3(H3), C4(H4), C9(H9)
;
_shelx_shelxl_version_number 2014/7
_olex2_submission_special_instructions 'No special instructions were received'
_oxdiff_exptl_absorpt_empirical_details
;
Empirical correction (ABSPACK) includes:
- Absorption correction using spherical harmonics
- Frame scaling
;
_oxdiff_exptl_absorpt_empirical_full_max 1.110
_oxdiff_exptl_absorpt_empirical_full_min 0.806

loop_
_space_group_symop_operation_xyz
'x, y, z'
'-x+3/4, -y+1/4, z+1/2'
'-x+1/4, y+1/2, -z+3/4'
'x+1/2, -y+3/4, -z+1/4'
'z, x, y'
'z+1/2, -x+3/4, -y+1/4'
'-z+3/4, -x+1/4, y+1/2'
'-z+1/4, x+1/2, -y+3/4'
'y, z, x'
'-y+1/4, z+1/2, -x+3/4'
'y+1/2, -z+3/4, -x+1/4'
'-y+3/4, -z+1/4, x+1/2'
'y+3/4, x+1/4, -z+1/2'
'-y, -x, -z'
'y+1/4, -x+1/2, z+3/4'
'-y+1/2, x+3/4, z+1/4'
'x+3/4, z+1/4, -y+1/2'
'-x+1/2, z+3/4, y+1/4'
'-x, -z, -y'
'x+1/4, -z+1/2, y+3/4'
'z+3/4, y+1/4, -x+1/2'
'z+1/4, -y+1/2, x+3/4'
'-z+1/2, y+3/4, x+1/4'
'-z, -y, -x'
'x, y+1/2, z+1/2'
'-x+3/4, -y+3/4, z+1'
'-x+1/4, y+1, -z+5/4'
'x+1/2, -y+5/4, -z+3/4'
'z, x+1/2, y+1/2'
'z+1/2, -x+5/4, -y+3/4'
'-z+3/4, -x+3/4, y+1'
'-z+1/4, x+1, -y+5/4'
'y, z+1/2, x+1/2'
'-y+1/4, z+1, -x+5/4'
'y+1/2, -z+5/4, -x+3/4'
'-y+3/4, -z+3/4, x+1'
'y+3/4, x+3/4, -z+1'
'-y, -x+1/2, -z+1/2'
'y+1/4, -x+1, z+5/4'
'-y+1/2, x+5/4, z+3/4'
'x+3/4, z+3/4, -y+1'
'-x+1/2, z+5/4, y+3/4'
'-x, -z+1/2, -y+1/2'
'x+1/4, -z+1, y+5/4'
'z+3/4, y+3/4, -x+1'
'z+1/4, -y+1, x+5/4'
'-z+1/2, y+5/4, x+3/4'
'-z, -y+1/2, -x+1/2'
'x+1/2, y, z+1/2'
'-x+5/4, -y+1/4, z+1'
'-x+3/4, y+1/2, -z+5/4'
'x+1, -y+3/4, -z+3/4'
'z+1/2, x, y+1/2'
'z+1, -x+3/4, -y+3/4'
'-z+5/4, -x+1/4, y+1'
'-z+3/4, x+1/2, -y+5/4'
'y+1/2, z, x+1/2'
'-y+3/4, z+1/2, -x+5/4'
'y+1, -z+3/4, -x+3/4'
'-y+5/4, -z+1/4, x+1'
'y+5/4, x+1/4, -z+1'
'-y+1/2, -x, -z+1/2'
'y+3/4, -x+1/2, z+5/4'
'-y+1, x+3/4, z+3/4'
'x+5/4, z+1/4, -y+1'
'-x+1, z+3/4, y+3/4'
'-x+1/2, -z, -y+1/2'
'x+3/4, -z+1/2, y+5/4'
'z+5/4, y+1/4, -x+1'
'z+3/4, -y+1/2, x+5/4'
'-z+1, y+3/4, x+3/4'
'-z+1/2, -y, -x+1/2'
'x+1/2, y+1/2, z'
'-x+5/4, -y+3/4, z+1/2'
'-x+3/4, y+1, -z+3/4'
'x+1, -y+5/4, -z+1/4'
'z+1/2, x+1/2, y'
'z+1, -x+5/4, -y+1/4'
'-z+5/4, -x+3/4, y+1/2'
'-z+3/4, x+1, -y+3/4'
'y+1/2, z+1/2, x'
'-y+3/4, z+1, -x+3/4'
'y+1, -z+5/4, -x+1/4'
'-y+5/4, -z+3/4, x+1/2'
'y+5/4, x+3/4, -z+1/2'
'-y+1/2, -x+1/2, -z'
'y+3/4, -x+1, z+3/4'
'-y+1, x+5/4, z+1/4'
'x+5/4, z+3/4, -y+1/2'
'-x+1, z+5/4, y+1/4'
'-x+1/2, -z+1/2, -y'
'x+3/4, -z+1, y+3/4'
'z+5/4, y+3/4, -x+1/2'
'z+3/4, -y+1, x+3/4'
'-z+1, y+5/4, x+1/4'
'-z+1/2, -y+1/2, -x'
'-x, -y, -z'
'x-3/4, y-1/4, -z-1/2'
'x-1/4, -y-1/2, z-3/4'
'-x-1/2, y-3/4, z-1/4'
'-z, -x, -y'
'-z-1/2, x-3/4, y-1/4'
'z-3/4, x-1/4, -y-1/2'
'z-1/4, -x-1/2, y-3/4'
'-y, -z, -x'
'y-1/4, -z-1/2, x-3/4'
'-y-1/2, z-3/4, x-1/4'
'y-3/4, z-1/4, -x-1/2'
'-y-3/4, -x-1/4, z-1/2'
'y, x, z'
'-y-1/4, x-1/2, -z-3/4'
'y-1/2, -x-3/4, -z-1/4'
'-x-3/4, -z-1/4, y-1/2'
'x-1/2, -z-3/4, -y-1/4'
'x, z, y'
'-x-1/4, z-1/2, -y-3/4'
'-z-3/4, -y-1/4, x-1/2'
'-z-1/4, y-1/2, -x-3/4'
'z-1/2, -y-3/4, -x-1/4'
'z, y, x'
'-x, -y+1/2, -z+1/2'
'x-3/4, y+1/4, -z'
'x-1/4, -y, z-1/4'
'-x-1/2, y-1/4, z+1/4'
'-z, -x+1/2, -y+1/2'
'-z-1/2, x-1/4, y+1/4'
'z-3/4, x+1/4, -y'
'z-1/4, -x, y-1/4'
'-y, -z+1/2, -x+1/2'
'y-1/4, -z, x-1/4'
'-y-1/2, z-1/4, x+1/4'
'y-3/4, z+1/4, -x'
'-y-3/4, -x+1/4, z'
'y, x+1/2, z+1/2'
'-y-1/4, x, -z-1/4'
'y-1/2, -x-1/4, -z+1/4'
'-x-3/4, -z+1/4, y'
'x-1/2, -z-1/4, -y+1/4'
'x, z+1/2, y+1/2'
'-x-1/4, z, -y-1/4'
'-z-3/4, -y+1/4, x'
'-z-1/4, y, -x-1/4'
'z-1/2, -y-1/4, -x+1/4'
'z, y+1/2, x+1/2'
'-x+1/2, -y, -z+1/2'
'x-1/4, y-1/4, -z'
'x+1/4, -y-1/2, z-1/4'
'-x, y-3/4, z+1/4'
'-z+1/2, -x, -y+1/2'
'-z, x-3/4, y+1/4'
'z-1/4, x-1/4, -y'
'z+1/4, -x-1/2, y-1/4'
'-y+1/2, -z, -x+1/2'
'y+1/4, -z-1/2, x-1/4'
'-y, z-3/4, x+1/4'
'y-1/4, z-1/4, -x'
'-y-1/4, -x-1/4, z'
'y+1/2, x, z+1/2'
'-y+1/4, x-1/2, -z-1/4'
'y, -x-3/4, -z+1/4'
'-x-1/4, -z-1/4, y'
'x, -z-3/4, -y+1/4'
'x+1/2, z, y+1/2'
'-x+1/4, z-1/2, -y-1/4'
'-z-1/4, -y-1/4, x'
'-z+1/4, y-1/2, -x-1/4'
'z, -y-3/4, -x+1/4'
'z+1/2, y, x+1/2'
'-x+1/2, -y+1/2, -z'
'x-1/4, y+1/4, -z-1/2'
'x+1/4, -y, z-3/4'
'-x, y-1/4, z-1/4'
'-z+1/2, -x+1/2, -y'
'-z, x-1/4, y-1/4'
'z-1/4, x+1/4, -y-1/2'
'z+1/4, -x, y-3/4'
'-y+1/2, -z+1/2, -x'
'y+1/4, -z, x-3/4'
'-y, z-1/4, x-1/4'
'y-1/4, z+1/4, -x-1/2'
'-y-1/4, -x+1/4, z-1/2'
'y+1/2, x+1/2, z'
'-y+1/4, x, -z-3/4'
'y, -x-1/4, -z-1/4'
'-x-1/4, -z+1/4, y-1/2'
'x, -z-1/4, -y-1/4'
'x+1/2, z+1/2, y'
'-x+1/4, z, -y-3/4'
'-z-1/4, -y+1/4, x-1/2'
'-z+1/4, y, -x-3/4'
'z, -y-1/4, -x-1/4'
'z+1/2, y+1/2, x'

loop_
_atom_site_label
_atom_site_type_symbol
_atom_site_fract_x
_atom_site_fract_y
_atom_site_fract_z
_atom_site_U_iso_or_equiv
_atom_site_adp_type
_atom_site_occupancy
_atom_site_site_symmetry_order
_atom_site_calc_flag
_atom_site_refinement_flags_posn
_atom_site_refinement_flags_adp
_atom_site_refinement_flags_occupancy
_atom_site_disorder_assembly
_atom_site_disorder_group
Hf1 Hf 0.43669(2) 0.8750 0.3750 0.01183(17) Uani 1 4 d S T P . .
S1 S 0.68696(18) 0.68696(18) 0.3487(3) 0.140(4) Uani 0.5 2 d S T P A 1
O1 O 0.46412(10) 0.82699(10) 0.37483(12) 0.0312(10) Uani 1 1 d . . . . .
O2 O 0.40456(19) 0.84544(19) 0.34544(19) 0.043(4) Uani 1 6 d S T P . .
O3 O 0.4076(2) 0.9076(2) 0.3424(2) 0.054(4) Uani 1 6 d S T P . .
N1 N 0.6467(5) 0.6925(5) 0.3472(6) 0.126(8) Uani 0.5 1 d . . . A 1
C1 C 0.45350(15) 0.79650(15) 0.3722(3) 0.033(2) Uani 1 2 d S T P . .
C2 C 0.48006(16) 0.76994(16) 0.3675(3) 0.041(3) Uani 1 2 d S T P . .
C3 C 0.4701(2) 0.73653(18) 0.3650(3) 0.072(3) Uani 1 1 d . . . . .
H3 H 0.4476 0.7306 0.3672 0.086 Uiso 1 1 calc R . . . .
C4 C 0.49434(19) 0.7125(2) 0.3592(3) 0.086(4) Uani 1 1 d . . . . .
H4 H 0.4884 0.6900 0.3571 0.104 Uiso 1 1 calc R . . . .
C5 C 0.52782(18) 0.72218(18) 0.3564(4) 0.080(5) Uani 1 2 d S T P . .
C6 C 0.5530(2) 0.6970(2) 0.3489(6) 0.126(8) Uani 1 2 d S T P . .
C7 C 0.5742(2) 0.6758(2) 0.3452(5) 0.102(6) Uani 1 2 d S T P . .
C8 C 0.5999(2) 0.6501(2) 0.3407(5) 0.103(7) Uani 1 2 d S T P A .
C9 C 0.6322(2) 0.6572(2) 0.3410(3) 0.108(4) Uani 1 1 d . . . . .
H9 H 0.6388 0.6796 0.3412 0.130 Uiso 0.5 1 calc R . . A 2

loop_
_atom_site_aniso_label
_atom_site_aniso_U_11
_atom_site_aniso_U_22
_atom_site_aniso_U_33
_atom_site_aniso_U_23
_atom_site_aniso_U_13
_atom_site_aniso_U_12
Hf1 0.0098(2) 0.01285(19) 0.01285(19) 0.0000(2) 0.000 0.000
S1 0.081(4) 0.081(4) 0.258(14) 0.018(6) 0.018(6) 0.009(5)
O1 0.029(2) 0.026(2) 0.039(2) 0.013(2) 0.010(2) 0.0152(19)
O2 0.043(4) 0.043(4) 0.043(4) 0.033(4) -0.033(4) -0.033(4)
O3 0.054(4) 0.054(4) 0.054(4) -0.047(5) -0.047(5) 0.047(5)
N1 0.076(14) 0.123(17) 0.18(2) -0.006(17) -0.002(14) 0.050(13)
C1 0.028(3) 0.028(3) 0.043(6) 0.007(3) -0.007(3) 0.005(4)
C2 0.027(3) 0.027(3) 0.068(8) -0.001(3) 0.001(3) 0.004(4)
C3 0.047(5) 0.024(4) 0.144(10) -0.015(5) 0.021(6) 0.006(4)
C4 0.035(5) 0.031(4) 0.193(12) -0.015(6) 0.012(6) 0.018(4)
C5 0.039(4) 0.039(4) 0.163(15) -0.011(5) 0.011(5) 0.027(6)
C6 0.049(6) 0.049(6) 0.28(3) 0.007(7) -0.007(7) 0.030(7)
C7 0.056(6) 0.056(6) 0.193(18) 0.013(7) -0.013(7) 0.025(7)
C8 0.036(4) 0.036(4) 0.24(2) -0.021(7) 0.021(7) 0.004(6)
C9 0.075(8) 0.063(7) 0.187(13) 0.022(7) 0.031(8) 0.054(6)

loop_
_atom_type_symbol
_atom_type_description
_atom_type_scat_dispersion_real
_atom_type_scat_dispersion_imag
_atom_type_scat_source
C C 0.0033 0.0016 'International Tables Vol C Tables 4.2.6.8 and 6.1.1.4'
H H 0.0000 0.0000 'International Tables Vol C Tables 4.2.6.8 and 6.1.1.4'
Hf Hf -0.5830 6.1852 'International Tables Vol C Tables 4.2.6.8 and 6.1.1.4'
N N 0.0061 0.0033 'International Tables Vol C Tables 4.2.6.8 and 6.1.1.4'
O O 0.0106 0.0060 'International Tables Vol C Tables 4.2.6.8 and 6.1.1.4'
S S 0.1246 0.1234 'International Tables Vol C Tables 4.2.6.8 and 6.1.1.4'

loop_
_geom_angle_atom_site_label_1
_geom_angle_atom_site_label_2
_geom_angle_atom_site_label_3
_geom_angle
_geom_angle_site_symmetry_1
_geom_angle_site_symmetry_3
Hf1 Hf1 Hf1 60.0 29_554 81_455
Hf1 Hf1 Hf1 90.0 10_655 81_455
Hf1 Hf1 Hf1 60.0 78_456 81_455
Hf1 Hf1 Hf1 90.0 78_456 29_554
Hf1 Hf1 Hf1 60.0 10_655 29_554
Hf1 Hf1 Hf1 60.0 78_456 10_655
O1 Hf1 Hf1 74.75(11) . 78_456
O1 Hf1 Hf1 74.74(11) 52_465 29_554
O1 Hf1 Hf1 110.41(12) 52_465 81_455
O1 Hf1 Hf1 164.74(11) 52_465 78_456
O1 Hf1 Hf1 110.67(11) 139_554 29_554
O1 Hf1 Hf1 110.67(11) 162_576 78_456
O1 Hf1 Hf1 164.74(11) 139_554 81_455
O1 Hf1 Hf1 110.41(13) 139_554 78_456
O1 Hf1 Hf1 110.41(12) 162_576 29_554
O1 Hf1 Hf1 110.41(13) . 10_655
O1 Hf1 Hf1 110.67(11) . 81_455
O1 Hf1 Hf1 110.67(11) 52_465 10_655
O1 Hf1 Hf1 74.74(11) 162_576 81_455
O1 Hf1 Hf1 164.74(11) 162_576 10_655
O1 Hf1 Hf1 74.74(11) 139_554 10_655
O1 Hf1 Hf1 164.75(11) . 29_554
O1 Hf1 O1 76.1(3) . 162_576
O1 Hf1 O1 76.1(3) 52_465 139_554
O1 Hf1 O1 75.4(2) . 139_554
O1 Hf1 O1 75.4(2) 52_465 162_576
O1 Hf1 O1 120.5(2) 162_576 139_554
O1 Hf1 O1 120.5(2) . 52_465
O2 Hf1 Hf1 34.17(15) . 78_456
O2 Hf1 Hf1 88.0(3) 52_465 78_456
O2 Hf1 Hf1 88.0(3) . 81_455
O2 Hf1 Hf1 34.17(15) 52_465 29_554
O2 Hf1 Hf1 34.17(15) 52_465 81_455
O2 Hf1 Hf1 88.0(3) . 29_554
O2 Hf1 Hf1 34.17(16) . 10_655
O2 Hf1 Hf1 88.0(3) 52_465 10_655
O2 Hf1 O1 79.3(3) 52_465 162_576
O2 Hf1 O1 142.26(12) . 52_465
O2 Hf1 O1 79.3(3) . .
O2 Hf1 O1 142.26(12) . 162_576
O2 Hf1 O1 142.26(12) 52_465 .
O2 Hf1 O1 79.3(3) 52_465 52_465
O2 Hf1 O1 79.3(3) . 139_554
O2 Hf1 O1 142.26(12) 52_465 139_554
O2 Hf1 O2 104.9(7) 52_465 .
O2 Hf1 O3 71.0(2) . .
O2 Hf1 O3 71.0(2) . 52_465
O2 Hf1 O3 71.0(2) 52_465 .
O2 Hf1 O3 71.0(2) 52_465 52_465
O3 Hf1 Hf1 36.9(2) . 10_655
O3 Hf1 Hf1 92.6(3) . 78_456
O3 Hf1 Hf1 36.9(2) . 29_554
O3 Hf1 Hf1 92.6(3) . 81_455
O3 Hf1 Hf1 36.9(2) 52_465 78_456
O3 Hf1 Hf1 36.9(2) 52_465 81_455
O3 Hf1 Hf1 92.6(3) 52_465 29_554
O3 Hf1 Hf1 92.6(3) 52_465 10_655
O3 Hf1 O1 75.4(3) . 52_465
O3 Hf1 O1 141.46(14) 52_465 52_465
O3 Hf1 O1 141.46(14) . 162_576
O3 Hf1 O1 75.4(3) 52_465 162_576
O3 Hf1 O1 141.46(14) . .
O3 Hf1 O1 75.4(3) . 139_554
O3 Hf1 O1 141.46(14) 52_465 139_554
O3 Hf1 O1 75.4(3) 52_465 .
O3 Hf1 O3 115.5(7) . 52_465
N1 S1 N1 105.7(17) 110 .
C1 O1 Hf1 130.9(4) . .
Hf1 O2 Hf1 111.7(3) . 78_456
Hf1 O2 Hf1 111.7(3) 10_655 78_456
Hf1 O2 Hf1 111.7(3) . 10_655
Hf1 O3 Hf1 106.3(4) . 10_655
Hf1 O3 Hf1 106.3(4) . 29_554
Hf1 O3 Hf1 106.3(4) 10_655 29_554
C9 N1 S1 104.6(12) . .
O1 C1 O1 127.7(8) 133_765 .
O1 C1 C2 116.1(4) . .
O1 C1 C2 116.1(4) 133_765 .
C3 C2 C1 118.6(5) 133_765 .
C3 C2 C1 118.6(5) . .
C3 C2 C3 122.7(10) . 133_765
C2 C3 H3 120.8 . .
C4 C3 C2 118.4(8) . .
C4 C3 H3 120.8 . .
C3 C4 H4 120.3 . .
C3 C4 C5 119.4(8) . .
C5 C4 H4 120.3 . .
C4 C5 C4 121.7(10) . 133_765
C4 C5 C6 119.1(5) . .
C4 C5 C6 119.1(5) 133_765 .
C7 C6 C5 175(2) . .
C6 C7 C8 180(2) . .
C9 C8 C7 122.2(7) . .
C9 C8 C7 122.2(7) 133_765 .
C9 C8 C9 114.9(13) 133_765 .
C8 C9 N1 124.4(10) . .
C8 C9 C9 122.5(7) . 110
C8 C9 H9 118.7 . .
C9 C9 N1 112.4(7) 110 .
C9 C9 H9 118.7 110 .

loop_
_geom_bond_atom_site_label_1
_geom_bond_atom_site_label_2
_geom_bond_distance
_geom_bond_site_symmetry_2
Hf1 Hf1 3.4780(6) 10_655
Hf1 Hf1 3.4780(6) 81_455
Hf1 Hf1 3.4780(6) 29_554
Hf1 Hf1 3.4780(6) 78_456
Hf1 O1 2.204(4) .
Hf1 O1 2.204(4) 139_554
Hf1 O1 2.204(4) 52_465
Hf1 O1 2.204(4) 162_576
Hf1 O2 2.102(4) 52_465
Hf1 O2 2.102(4) .
Hf1 O3 2.173(6) 52_465
Hf1 O3 2.173(6) .
S1 N1 1.620(18) 110
S1 N1 1.620(18) .
O1 C1 1.291(6) .
O2 Hf1 2.102(4) 78_456
O2 Hf1 2.102(4) 10_655
O3 Hf1 2.173(6) 29_554
O3 Hf1 2.173(6) 10_655
N1 C9 1.54(2) .
C1 O1 1.291(6) 133_765
C1 C2 1.510(12) .
C2 C3 1.394(8) 133_765
C2 C3 1.394(8) .
C3 H3 0.9300 .
C3 C4 1.382(10) .
C4 H4 0.9300 .
C4 C5 1.394(9) .
C5 C4 1.394(9) 133_765
C5 C6 1.451(16) .
C6 C7 1.202(17) .
C7 C8 1.463(17) .
C8 C9 1.319(11) 133_765
C8 C9 1.319(11) .
C9 C9 1.410(15) 110
C9 H9 0.9300 .

loop_
_geom_torsion_atom_site_label_1
_geom_torsion_atom_site_label_2
_geom_torsion_atom_site_label_3
_geom_torsion_atom_site_label_4
_geom_torsion
_geom_torsion_site_symmetry_1
_geom_torsion_site_symmetry_4
Hf1 O1 C1 O1 -13.3(17) . 133_765
Hf1 O1 C1 C2 170.5(6) . .
S1 N1 C9 C8 174.5(16) . .
S1 N1 C9 C9 4.1(16) . 110
O1 C1 C2 C3 -2.4(15) . 133_765
O1 C1 C2 C3 2.4(15) 133_765 .
O1 C1 C2 C3 -179.1(10) 133_765 133_765
O1 C1 C2 C3 179.1(10) . .
N1 S1 N1 C9 -6(2) 110 .
C1 C2 C3 C4 177.1(10) . .
C2 C3 C4 C5 0.8(18) . .
C3 C2 C3 C4 -1(2) 133_765 .
C3 C4 C5 C4 0(2) . 133_765
C3 C4 C5 C6 -177.4(15) . .
C7 C8 C9 N1 2(3) . .
C7 C8 C9 C9 171.5(13) . 110
C9 C8 C9 N1 -168.3(13) 133_765 .
C9 C8 C9 C9 1(2) 133_765 110
